data_8104084
loop_
_publ_author_name
'Deiseroth, H.J.'
'Mueller, H.D.'

_publ_section_title
;
 Crystal structures of heptagallium decatelluride, Ga7 Te10 and
 heptaindium decatelluride, In7 Te10
;
_journal_name_full 'Zeitschrift fuer Kristallographie (149,1979-)'
_journal_page_first 57
_journal_page_last 58
_journal_volume 210
_journal_year 1995
_chemical_formula_sum 'Ga7 Te10'
_space_group_IT_number 155
_symmetry_space_group_name_Hall 'R 3 2"'
_symmetry_space_group_name_H-M 'R 3 2 :H'
_cell_angle_alpha 90
_cell_angle_beta 90
_cell_angle_gamma 120
_cell_formula_units_Z 6
_cell_length_a 14.323
_cell_length_b 14.323
_cell_length_c 17.855
_cell_volume 3172.185
_citation_journal_id_ASTM ZEKRDZ
_cod_data_source_file Deiseroth_ZEKRDZ_1995_1649.cif
_cod_data_source_block Ga7Te10
_cod_database_code 8104084

loop_
_symmetry_equiv_pos_as_xyz
x,y,z
-y,x-y,z
-x+y,-x,z
y,x,-z
-x,-x+y,-z
x-y,-y,-z
x+2/3,y+1/3,z+1/3
-y+2/3,x-y+1/3,z+1/3
-x+y+2/3,-x+1/3,z+1/3
y+2/3,x+1/3,-z+1/3
-x+2/3,-x+y+1/3,-z+1/3
x-y+2/3,-y+1/3,-z+1/3
x+1/3,y+2/3,z+2/3
-y+1/3,x-y+2/3,z+2/3
-x+y+1/3,-x+2/3,z+2/3
y+1/3,x+2/3,-z+2/3
-x+1/3,-x+y+2/3,-z+2/3
x-y+1/3,-y+2/3,-z+2/3

loop_
_atom_site_label
_atom_site_type_symbol
_atom_site_fract_x
_atom_site_fract_y
_atom_site_fract_z
_atom_site_occupancy
_atom_site_U_iso_or_equiv
Te4 Te-2 -0.94826 -0.13974 -0.37214 1 0.0
Ga2 Ga+2 -0.5829 0.0031 -0.2489 1 0.0
Te2 Te-2 -0.1697 -0.1697 0 1 0.0
Te3 Te-2 -0.5898 -0.5898 0.5 1 0.0
Ga3 Ga+2 -0.8868 -0.0805 -0.231 1 0.0
Ga1 Ga+2 0 0 -0.4307 1 0.0
Te1 Te-2 0 0 -0.168 1 0.0
Te5 Te-2 -0.69844 0.10102 -0.22939 1 0.0
